data_7061025
loop_
_publ_author_name
'Msalmi, Rawia'
'Elleuch, Slim'
'Hamdi, Besma'
'Radicchi, Eros'
'Tozri, Anowar'
'Na\"ili, Houcine'
'Berber, Mohamed R.'

_publ_section_title
;
 Tunable broad-band white-light emission in two-dimensional (110)-oriented
 lead bromide perovskite (C3H8N6)[PbBr4]: optical, electronic and
 luminescence properties
;
_journal_issue 44
_journal_name_full 'New Journal of Chemistry'
_journal_page_first 20850
_journal_page_last 20859
_journal_paper_doi 10.1039/D1NJ03838A
_journal_volume 45
_journal_year 2021
_chemical_formula_moiety 'Br4 Pb, C3 H8 N6'
_chemical_formula_sum 'C3 H8 Br4 N6 Pb'
_chemical_formula_weight 654.95
_space_group_IT_number 14
_space_group_name_Hall '-P 2ybc'
_space_group_name_H-M_alt 'P 1 21/c 1'
_symmetry_cell_setting monoclinic
_symmetry_space_group_name_Hall '-P 2ybc'
_symmetry_space_group_name_H-M 'P 1 21/c 1'
_atom_sites_solution_hydrogens geom
_atom_sites_solution_primary direct
_atom_sites_solution_secondary difmap
_audit_creation_method SHELXL-97
_audit_update_record
;
2021-10-03 deposited with the CCDC.	2021-10-13 downloaded from the CCDC.
;
_cell_angle_alpha 90.00
_cell_angle_beta 104.132(3)
_cell_angle_gamma 90.00
_cell_formula_units_Z 4
_cell_length_a 6.0130(4)
_cell_length_b 21.3814(14)
_cell_length_c 10.2099(6)
_cell_measurement_reflns_used 4010
_cell_measurement_temperature 296(2)
_cell_measurement_theta_max 25.8
_cell_measurement_theta_min 2.5
_cell_volume 1272.92(14)
_computing_structure_refinement 'SHELXL-97 (Sheldrick, 1997)'
_diffrn_ambient_temperature 296(2)
_diffrn_measured_fraction_theta_full 0.997
_diffrn_measured_fraction_theta_max 0.997
_diffrn_measurement_device_type 'CCD area detector'
_diffrn_measurement_method '\f and \w'
_diffrn_radiation_monochromator graphite
_diffrn_radiation_source 'fine-focus sealed tube'
_diffrn_radiation_type MoK\a
_diffrn_radiation_wavelength 0.71073
_diffrn_reflns_av_R_equivalents 0.0719
_diffrn_reflns_av_sigmaI/netI 0.0884
_diffrn_reflns_limit_h_max 8
_diffrn_reflns_limit_h_min -8
_diffrn_reflns_limit_k_max 30
_diffrn_reflns_limit_k_min -30
_diffrn_reflns_limit_l_max 14
_diffrn_reflns_limit_l_min -14
_diffrn_reflns_number 14718
_diffrn_reflns_theta_full 30.91
_diffrn_reflns_theta_max 30.91
_diffrn_reflns_theta_min 1.90
_exptl_absorpt_coefficient_mu 25.786
_exptl_absorpt_correction_T_max 0.045
_exptl_absorpt_correction_T_min 0.001
_exptl_absorpt_correction_type multi-scan
_exptl_absorpt_process_details '(Coppens et al., 1965)'
_exptl_crystal_colour white
_exptl_crystal_density_diffrn 3.418
_exptl_crystal_density_meas 3.417
_exptl_crystal_density_method 'not measured'
_exptl_crystal_description prism
_exptl_crystal_F_000 1160.0
_exptl_crystal_size_max 0.25
_exptl_crystal_size_mid 0.16
_exptl_crystal_size_min 0.12
_refine_diff_density_max 2.377
_refine_diff_density_min -1.981
_refine_diff_density_rms 0.429
_refine_ls_extinction_coef 0.0009(2)
_refine_ls_extinction_expression Fc^*^=kFc[1+0.001xFc^2^\l^3^/sin(2\q)]^-1/4^
_refine_ls_extinction_method SHELXL
_refine_ls_goodness_of_fit_ref 0.992
_refine_ls_hydrogen_treatment mixed
_refine_ls_matrix_type full
_refine_ls_number_parameters 128
_refine_ls_number_reflns 4010
_refine_ls_number_restraints 0
_refine_ls_restrained_S_all 0.992
_refine_ls_R_factor_all 0.0960
_refine_ls_R_factor_gt 0.0561
_refine_ls_shift/su_max 0.004
_refine_ls_shift/su_mean 0.000
_refine_ls_structure_factor_coef Fsqd
_refine_ls_weighting_details 'calc w=1/[\s^2^(Fo^2^)+(0.0811P)^2^+0.0000P] where P=(Fo^2^+2Fc^2^)/3'
_refine_ls_weighting_scheme calc
_refine_ls_wR_factor_gt 0.1333
_refine_ls_wR_factor_ref 0.1569
_reflns_number_gt 2639
_reflns_number_total 4023
_reflns_threshold_expression >2sigma(I)
_cod_data_source_file d1nj03838a2.cif
_cod_data_source_block C3H8N6_PbBr4
_cod_depositor_comments
;
The following automatic conversions were performed:

data item '_symmetry_cell_setting' value 'Monoclinic' was changed to
'monoclinic' in accordance with the
/home/data/users/saulius/crontab/automatic-downloads/rss-feeds/RSC/lib/dictionaries/cif_core.dic
dictionary named 'cif_core.dic' version 2.4.2 last updated on
2011-04-26.

Automatic conversion script
Id: cif_fix_values 7556 2019-12-06 15:28:31Z antanas 

 Adding full bibliography for 7061025.cif.
;
_cod_original_sg_symbol_H-M 'P 21/c'
_cod_database_code 7061025

loop_
_symmetry_equiv_pos_as_xyz
'x, y, z'
'-x, y+1/2, -z+1/2'
'-x, -y, -z'
'x, -y-1/2, z-1/2'

loop_
_atom_site_label
_atom_site_type_symbol
_atom_site_fract_x
_atom_site_fract_y
_atom_site_fract_z
_atom_site_U_iso_or_equiv
_atom_site_adp_type
_atom_site_occupancy
_atom_site_symmetry_multiplicity
_atom_site_calc_flag
_atom_site_refinement_flags
_atom_site_disorder_assembly
_atom_site_disorder_group
Pb Pb 0.64269(7) 0.665567(19) 0.28318(4) 0.02604(16) Uani 1 1 d . . .
Br2 Br 0.5685(2) 0.58041(5) 0.05538(10) 0.0319(3) Uani 1 1 d . . .
Br1 Br 0.7283(2) 0.55414(5) 0.44511(11) 0.0344(3) Uani 1 1 d . . .
Br3 Br 0.15073(19) 0.64579(6) 0.26913(13) 0.0382(3) Uani 1 1 d . . .
Br4 Br 0.6534(2) 0.77073(6) 0.06716(12) 0.0400(3) Uani 1 1 d . . .
N3 N 0.8789(15) 0.4461(4) 0.2589(9) 0.031(2) Uani 1 1 d . . .
H3 H 0.8541 0.4811 0.2943 0.037 Uiso 1 1 calc R . .
N1 N 0.7806(18) 0.3393(4) 0.2192(9) 0.032(2) Uani 1 1 d . . .
N5 N 1.0481(16) 0.3883(5) 0.1186(9) 0.033(2) Uani 1 1 d . . .
H5 H 1.1431 0.3852 0.0681 0.040 Uiso 1 1 calc R . .
N6 N 0.9256(17) 0.2883(4) 0.0640(10) 0.039(2) Uani 1 1 d . . .
H6A H 0.8449 0.2559 0.0719 0.047 Uiso 1 1 calc R . .
H6B H 1.0136 0.2877 0.0091 0.047 Uiso 1 1 calc R . .
N4 N 1.1571(18) 0.4906(5) 0.1669(10) 0.042(3) Uani 1 1 d . . .
H4A H 1.1450 0.5255 0.2067 0.050 Uiso 1 1 calc R . .
H4B H 1.2528 0.4872 0.1169 0.050 Uiso 1 1 calc R . .
C2 C 1.0296(19) 0.4428(5) 0.1822(10) 0.027(2) Uani 1 1 d . . .
C1 C 0.7668(18) 0.3944(5) 0.2802(10) 0.026(2) Uani 1 1 d . . .
C3 C 0.915(2) 0.3376(6) 0.1345(12) 0.037(3) Uani 1 1 d . . .
N2 N 0.6274(19) 0.3987(5) 0.3605(10) 0.046(3) Uani 1 1 d . . .
H2A H 0.6103 0.4338 0.3976 0.055 Uiso 1 1 calc R . .
H2B H 0.5531 0.3662 0.3761 0.055 Uiso 1 1 calc R . .

loop_
_atom_site_aniso_label
_atom_site_aniso_U_11
_atom_site_aniso_U_22
_atom_site_aniso_U_33
_atom_site_aniso_U_23
_atom_site_aniso_U_13
_atom_site_aniso_U_12
Pb 0.0279(2) 0.0257(2) 0.0262(2) -0.00029(15) 0.00985(16) -0.00058(16)
Br2 0.0346(6) 0.0346(6) 0.0290(5) -0.0080(4) 0.0127(5) -0.0048(5)
Br1 0.0456(7) 0.0299(6) 0.0311(6) 0.0041(5) 0.0161(5) 0.0096(5)
Br3 0.0245(6) 0.0417(7) 0.0506(7) -0.0055(5) 0.0134(5) -0.0002(5)
Br4 0.0487(8) 0.0358(7) 0.0413(6) 0.0111(5) 0.0218(6) 0.0112(5)
N3 0.032(5) 0.029(5) 0.036(5) -0.006(4) 0.017(4) -0.005(4)
N1 0.038(5) 0.035(6) 0.030(5) 0.004(4) 0.022(4) 0.000(4)
N5 0.029(5) 0.044(6) 0.032(5) -0.005(4) 0.018(4) 0.006(4)
N6 0.043(6) 0.026(5) 0.058(6) -0.008(5) 0.030(5) 0.002(4)
N4 0.050(7) 0.041(6) 0.039(5) -0.009(5) 0.023(5) -0.023(5)
C2 0.035(6) 0.020(5) 0.022(5) 0.002(4) 0.001(4) -0.003(4)
C1 0.031(6) 0.029(6) 0.023(5) 0.002(4) 0.016(4) 0.005(5)
C3 0.037(7) 0.043(8) 0.033(6) 0.003(5) 0.013(5) -0.006(5)
N2 0.054(7) 0.045(7) 0.053(6) -0.004(5) 0.041(6) 0.005(5)

loop_
_atom_type_symbol
_atom_type_description
_atom_type_scat_dispersion_real
_atom_type_scat_dispersion_imag
_atom_type_scat_source
C C 0.0033 0.0016 'International Tables Vol C Tables 4.2.6.8 and 6.1.1.4'
N N 0.0061 0.0033 'International Tables Vol C Tables 4.2.6.8 and 6.1.1.4'
O O 0.0106 0.0060 'International Tables Vol C Tables 4.2.6.8 and 6.1.1.4'
Br Br -0.2901 2.4595 'International Tables Vol C Tables 4.2.6.8 and 6.1.1.4'
Pb Pb -3.3944 10.1111 'International Tables Vol C Tables 4.2.6.8 and 6.1.1.4'
H H 0.0000 0.0000 'International Tables Vol C Tables 4.2.6.8 and 6.1.1.4'

loop_
_geom_angle_atom_site_label_1
_geom_angle_atom_site_label_2
_geom_angle_atom_site_label_3
_geom_angle
_geom_angle_site_symmetry_1
_geom_angle_site_symmetry_3
_geom_angle_publ_flag
Br1 Pb Br2 84.94(3) . . ?
Br1 Pb Br3 86.90(4) . . ?
Br2 Pb Br3 85.13(4) . . ?
Br1 Pb Br3 82.78(4) . 1_655 ?
Br2 Pb Br3 80.72(3) . 1_655 ?
Br3 Pb Br3 163.14(5) . 1_655 ?
Br1 Pb Br4 163.68(3) . . ?
Br2 Pb Br4 84.97(4) . . ?
Br3 Pb Br4 104.98(4) . . ?
Br3 Pb Br4 82.96(4) 1_655 . ?
Br1 Pb Br4 82.53(3) . 4_576 ?
Br2 Pb Br4 164.09(4) . 4_576 ?
Br3 Pb Br4 84.44(3) . 4_576 ?
Br3 Pb Br4 107.26(4) 1_655 4_576 ?
Br4 Pb Br4 109.336(14) . 4_576 ?
Pb Br3 Pb 163.14(5) . 1_455 ?
Pb Br4 Pb 159.81(5) . 4_575 ?
C2 N3 C1 119.5(9) . . ?
C2 N3 H3 120.3 . . ?
C1 N3 H3 120.3 . . ?
C3 N1 C1 116.4(10) . . ?
C2 N5 C3 120.1(9) . . ?
C2 N5 H5 120.0 . . ?
C3 N5 H5 120.0 . . ?
C3 N6 H6A 120.0 . . ?
C3 N6 H6B 120.0 . . ?
H6A N6 H6B 120.0 . . ?
C2 N4 H4A 120.0 . . ?
C2 N4 H4B 120.0 . . ?
H4A N4 H4B 120.0 . . ?
N4 C2 N3 121.9(10) . . ?
N4 C2 N5 119.8(10) . . ?
N3 C2 N5 118.3(10) . . ?
N2 C1 N3 117.9(10) . . ?
N2 C1 N1 118.1(10) . . ?
N3 C1 N1 123.8(9) . . ?
N6 C3 N1 120.8(11) . . ?
N6 C3 N5 117.8(11) . . ?
N1 C3 N5 121.4(11) . . ?
C1 N2 H2A 120.0 . . ?
C1 N2 H2B 120.0 . . ?
H2A N2 H2B 120.0 . . ?

loop_
_geom_bond_atom_site_label_1
_geom_bond_atom_site_label_2
_geom_bond_distance
_geom_bond_site_symmetry_2
_geom_bond_publ_flag
Pb Br1 2.8737(12) . ?
Pb Br2 2.9012(11) . ?
Pb Br3 2.9568(12) . ?
Pb Br3 3.1218(12) 1_655 ?
Pb Br4 3.1613(12) . ?
Pb Br4 3.1897(12) 4_576 ?
Br3 Pb 3.1218(12) 1_455 ?
Br4 Pb 3.1897(12) 4_575 ?
N3 C2 1.337(13) . ?
N3 C1 1.339(13) . ?
N3 H3 0.8600 . ?
N1 C3 1.319(14) . ?
N1 C1 1.345(13) . ?
N5 C2 1.351(13) . ?
N5 C3 1.382(15) . ?
N5 H5 0.8600 . ?
N6 C3 1.288(15) . ?
N6 H6A 0.8600 . ?
N6 H6B 0.8600 . ?
N4 C2 1.311(14) . ?
N4 H4A 0.8600 . ?
N4 H4B 0.8600 . ?
C1 N2 1.310(12) . ?
N2 H2A 0.8600 . ?
N2 H2B 0.8600 . ?

loop_
_geom_torsion_atom_site_label_1
_geom_torsion_atom_site_label_2
_geom_torsion_atom_site_label_3
_geom_torsion_atom_site_label_4
_geom_torsion
_geom_torsion_site_symmetry_1
_geom_torsion_site_symmetry_2
_geom_torsion_site_symmetry_3
_geom_torsion_site_symmetry_4
_geom_torsion_publ_flag
Br1 Pb Br3 Pb 127.80(17) . . . 1_455 ?
Br2 Pb Br3 Pb -147.02(17) . . . 1_455 ?
Br3 Pb Br3 Pb 180.0 1_655 . . 1_455 ?
Br4 Pb Br3 Pb -63.56(17) . . . 1_455 ?
Br4 Pb Br3 Pb 45.01(17) 4_576 . . 1_455 ?
Br1 Pb Br4 Pb 49.7(2) . . . 4_575 ?
Br2 Pb Br4 Pb -2.36(14) . . . 4_575 ?
Br3 Pb Br4 Pb -85.94(14) . . . 4_575 ?
Br3 Pb Br4 Pb 78.89(14) 1_655 . . 4_575 ?
Br4 Pb Br4 Pb -175.23(10) 4_576 . . 4_575 ?
C1 N3 C2 N4 -174.5(10) . . . . ?
C1 N3 C2 N5 6.0(15) . . . . ?
C3 N5 C2 N4 179.9(11) . . . . ?
C3 N5 C2 N3 -0.6(16) . . . . ?
C2 N3 C1 N2 177.2(10) . . . . ?
C2 N3 C1 N1 -6.1(16) . . . . ?
C3 N1 C1 N2 177.0(11) . . . . ?
C3 N1 C1 N3 0.3(17) . . . . ?
C1 N1 C3 N6 -174.9(11) . . . . ?
C1 N1 C3 N5 5.3(17) . . . . ?
C2 N5 C3 N6 174.9(10) . . . . ?
C2 N5 C3 N1 -5.3(18) . . . . ?
